data_1532063
loop_
_publ_author_name
'Raj, P.'
'Venkateswara Rao, C.R.'
'Shashikala, K.'
'Malik, S.K.'
'Sathyamoorthy, A.'
'Harish Kumar, N.'

_publ_section_title
;
 U (Fe1-x Nix) Al Hy system: new hydride phases, structural and magnetic
 properties
;
_journal_name_full 'Physik (Berlin)'
_journal_page_first 885
_journal_page_last 887
_journal_volume 312
_journal_year 2002
_chemical_formula_sum 'Al Fe0.15 H0.6 Ni0.85 U'
_chemical_name_systematic 'U (Fe0.15 Ni0.85) Al H0.6'
_space_group_IT_number 62
_symmetry_space_group_name_Hall '-P 2ac 2n'
_symmetry_space_group_name_H-M 'P n m a'
_cell_angle_alpha 90
_cell_angle_beta 90
_cell_angle_gamma 90
_cell_formula_units_Z 4
_cell_length_a 6.685
_cell_length_b 4.1419
_cell_length_c 7.9263
_cell_volume 219.468
_citation_journal_id_ASTM PHYBE3
_cod_data_source_file Raj_PHYBE3_2002_1738.cif
_cod_data_source_block H0.6Al1Fe0.15Ni0.85U1
_cod_original_cell_volume 219.4682
_cod_original_formula_sum 'H0.6 Al1 Fe0.15 Ni0.85 U1'
_cod_database_code 1532063

loop_
_symmetry_equiv_pos_as_xyz
x,y,z
-x+1/2,-y,z+1/2
x+1/2,-y+1/2,-z+1/2
-x,y+1/2,-z
-x,-y,-z
x-1/2,y,-z-1/2
-x-1/2,y-1/2,z-1/2
x,-y-1/2,z

loop_
_atom_site_label
_atom_site_type_symbol
_atom_site_fract_x
_atom_site_fract_y
_atom_site_fract_z
_atom_site_occupancy
_atom_site_U_iso_or_equiv
Al1 Al 0.759 0.25 0.594 1 0.0
Fe1 Fe 0.183 0.25 0.597 0.15 0.0
Ni1 Ni 0.183 0.25 0.597 0.85 0.0
U1 U 0.506 0.25 0.309 1 0.0
